data_4066149
loop_
_publ_author_name
'Ohashi, Masato'
'Taniguchi, Tomoaki'
'Ogoshi, Sensuke'

_publ_section_title
;
 [3 + 3] Cyclodimerization of Methylenecyclopropanes: Stoichiometric and
 Catalytic Reactions of Nickel(0) with Electron-Deficient
 Alkylidenecyclopropanes
;
_journal_issue 11
_journal_name_full Organometallics
_journal_page_first 2386
_journal_paper_doi 10.1021/om100317y
_journal_volume 29
_journal_year 2010
_chemical_formula_moiety 'C22 H32 Ni O4'
_chemical_formula_sum 'C22 H32 Ni O4'
_chemical_formula_weight 419.19
_chemical_name_systematic
;
 ?
;
_space_group_IT_number 14
_symmetry_cell_setting monoclinic
_symmetry_Int_Tables_number 14
_symmetry_space_group_name_Hall '-P 2ybc'
_symmetry_space_group_name_H-M 'P 1 21/c 1'
_atom_sites_solution_hydrogens geom
_atom_sites_solution_primary direct
_atom_sites_solution_secondary difmap
_audit_creation_method SHELXL-97
_cell_angle_alpha 90.00
_cell_angle_beta 103.946(2)
_cell_angle_gamma 90.00
_cell_formula_units_Z 4
_cell_length_a 10.6932(7)
_cell_length_b 9.8476(6)
_cell_length_c 19.4131(13)
_cell_measurement_reflns_used 12794
_cell_measurement_temperature 123(2)
_cell_measurement_theta_max 25.00
_cell_measurement_theta_min 3.00
_cell_volume 1984.0(2)
_computing_cell_refinement 'Rigaku/RAPID Diffractometer Control'
_computing_data_collection 'Rigaku/RAPID Diffractometer Control'
_computing_data_reduction 'teXsan: PROCESS (MSC)'
_computing_molecular_graphics 'Ortep-3 (Louis J. Farrugia, 1999)'
_computing_publication_material 'SHELXL-97 and modified'
_computing_structure_refinement 'SHELXL-97 (Sheldrick, 1999)'
_computing_structure_solution 'PATTY (Bueskens, et al., 1994)'
_diffrn_ambient_temperature 123(2)
_diffrn_detector_area_resol_mean 10.00
_diffrn_measured_fraction_theta_full 0.982
_diffrn_measured_fraction_theta_max 0.982
_diffrn_measurement_device_type 'Rigaku R-AXIS RAPID'
_diffrn_measurement_method \w
_diffrn_radiation_detector 'imaging plate'
_diffrn_radiation_monochromator graphite
_diffrn_radiation_source 'fine-focus sealed tube'
_diffrn_radiation_type MoK\a
_diffrn_radiation_wavelength 0.71075
_diffrn_reflns_av_R_equivalents 0.0887
_diffrn_reflns_av_sigmaI/netI 0.0637
_diffrn_reflns_limit_h_max 12
_diffrn_reflns_limit_h_min -12
_diffrn_reflns_limit_k_max 11
_diffrn_reflns_limit_k_min -11
_diffrn_reflns_limit_l_max 23
_diffrn_reflns_limit_l_min -23
_diffrn_reflns_number 19237
_diffrn_reflns_theta_full 25.35
_diffrn_reflns_theta_max 25.35
_diffrn_reflns_theta_min 2.99
_exptl_absorpt_coefficient_mu 1.003
_exptl_absorpt_correction_T_max 0.90
_exptl_absorpt_correction_T_min 0.79
_exptl_absorpt_correction_type multi-scan
_exptl_absorpt_process_details
;
Higashi, T. (1999). Abscor - Empirical Absorption Correction based on
Fourier Series Approximation. Rigaku Corporation, Tokyo, Japan.
;
_exptl_crystal_colour red
_exptl_crystal_density_diffrn 1.403
_exptl_crystal_density_method 'not measured'
_exptl_crystal_description platelet
_exptl_crystal_F_000 896
_exptl_crystal_size_max 0.35
_exptl_crystal_size_mid 0.20
_exptl_crystal_size_min 0.10
_refine_diff_density_max 1.430
_refine_diff_density_min -0.873
_refine_diff_density_rms 0.136
_refine_ls_extinction_method none
_refine_ls_goodness_of_fit_ref 1.088
_refine_ls_hydrogen_treatment constr
_refine_ls_matrix_type full
_refine_ls_number_parameters 246
_refine_ls_number_reflns 3570
_refine_ls_number_restraints 0
_refine_ls_restrained_S_all 1.088
_refine_ls_R_factor_all 0.1060
_refine_ls_R_factor_gt 0.0827
_refine_ls_shift/su_max 0.000
_refine_ls_shift/su_mean 0.000
_refine_ls_structure_factor_coef Fsqd
_refine_ls_weighting_details 'calc w=1/[\s^2^(Fo^2^)+(0.1371P)^2^+4.7849P] where P=(Fo^2^+2Fc^2^)/3'
_refine_ls_weighting_scheme calc
_refine_ls_wR_factor_gt 0.2175
_refine_ls_wR_factor_ref 0.2445
_reflns_number_gt 2609
_reflns_number_total 3570
_reflns_threshold_expression >2sigma(I)
_cod_data_source_file om100317y_si_002.cif
_cod_data_source_block 3a
_cod_depositor_comments
;
The following automatic conversions were performed:

'_symmetry_cell_setting' value 'Monoclinic' changed to 'monoclinic'
according to /home/saulius/struct/CIF-dictionaries/cif_core.dic
dictionary named 'cif_core.dic' version 2.4.1 from
2010-06-29.

'_exptl_absorpt_correction_type' value 'Multi-Scan'
changed to 'multi-scan' according to
/home/saulius/struct/CIF-dictionaries/cif_core.dic dictionary named
'cif_core.dic' version 2.4.1 from 2010-06-29.

Automatic conversion script
Id: cif_fix_values 1715 2011-07-08 13:25:40Z adriana 
;
_cod_original_sg_symbol_Hall '-p 2ybc'
_cod_original_sg_symbol_H-M 'P 21/c'
_cod_database_code 4066149

loop_
_symmetry_equiv_pos_as_xyz
'x, y, z'
'x, -y+1/2, z+1/2'
'-x, -y, -z'
'-x, y-1/2, -z-1/2'

loop_
_atom_site_label
_atom_site_type_symbol
_atom_site_fract_x
_atom_site_fract_y
_atom_site_fract_z
_atom_site_U_iso_or_equiv
_atom_site_adp_type
_atom_site_occupancy
_atom_site_symmetry_multiplicity
_atom_site_calc_flag
_atom_site_refinement_flags
Ni1 Ni 0.35424(7) 0.81909(7) 0.82332(4) 0.0281(3) Uani 1 1 d .
O1 O 0.1033(5) 0.8990(5) 0.6582(3) 0.0533(13) Uani 1 1 d .
O2 O 0.2444(4) 0.7596(5) 0.6234(2) 0.0424(11) Uani 1 1 d .
O3 O 0.6548(4) 0.9218(5) 0.9572(2) 0.0453(11) Uani 1 1 d .
O4 O 0.7294(4) 0.7861(5) 0.8826(2) 0.0465(12) Uani 1 1 d .
C1 C 0.3336(6) 1.0016(6) 0.7700(3) 0.0316(13) Uani 1 1 d .
C2 C 0.4474(6) 1.0055(6) 0.8307(3) 0.0315(13) Uani 1 1 d .
C3 C 0.4586(6) 1.1115(6) 0.8875(3) 0.0369(14) Uani 1 1 d .
H3A H 0.4459 1.0673 0.9311 0.044 Uiso 1 1 calc R
H3B H 0.5471 1.1490 0.8984 0.044 Uiso 1 1 calc R
C4 C 0.3655(10) 1.2257(10) 0.8688(5) 0.077(3) Uani 1 1 d .
H4A H 0.3653 1.2778 0.9124 0.092 Uiso 1 1 calc R
H4B H 0.3950 1.2874 0.8357 0.092 Uiso 1 1 calc R
C5 C 0.2364(9) 1.1825(8) 0.8368(6) 0.072(3) Uani 1 1 d .
H5A H 0.1797 1.2632 0.8270 0.087 Uiso 1 1 calc R
H5B H 0.2053 1.1242 0.8707 0.087 Uiso 1 1 calc R
C6 C 0.2259(6) 1.1018(6) 0.7658(3) 0.0357(14) Uani 1 1 d .
H6A H 0.1427 1.0527 0.7537 0.043 Uiso 1 1 calc R
H6B H 0.2262 1.1672 0.7270 0.043 Uiso 1 1 calc R
C7 C 0.3286(6) 0.8982(6) 0.7185(3) 0.0339(13) Uani 1 1 d .
H7 H 0.4062 0.8512 0.7185 0.041 Uiso 1 1 calc R
C8 C 0.2132(6) 0.8591(7) 0.6658(3) 0.0376(14) Uani 1 1 d .
C9 C 0.1390(7) 0.6984(7) 0.5719(4) 0.0469(17) Uani 1 1 d .
H9A H 0.1727 0.6549 0.5341 0.056 Uiso 1 1 calc R
H9B H 0.0775 0.7701 0.5497 0.056 Uiso 1 1 calc R
C10 C 0.0699(7) 0.5944(8) 0.6053(4) 0.0495(18) Uani 1 1 d .
H10A H -0.0031 0.5580 0.5694 0.074 Uiso 1 1 calc R
H10B H 0.0382 0.6367 0.6436 0.074 Uiso 1 1 calc R
H10C H 0.1292 0.5205 0.6248 0.074 Uiso 1 1 calc R
C11 C 0.5432(5) 0.9042(6) 0.8342(3) 0.0304(12) Uani 1 1 d .
H11 H 0.5417 0.8516 0.7930 0.036 Uiso 1 1 calc R
C12 C 0.6438(6) 0.8770(6) 0.8982(3) 0.0370(14) Uani 1 1 d .
C13 C 0.8370(7) 0.7482(9) 0.9405(4) 0.0547(19) Uani 1 1 d .
H13A H 0.8554 0.8233 0.9754 0.066 Uiso 1 1 calc R
H13B H 0.9144 0.7347 0.9218 0.066 Uiso 1 1 calc R
C14 C 0.8114(8) 0.6223(8) 0.9767(5) 0.072(3) Uani 1 1 d .
H14A H 0.8893 0.5958 1.0122 0.107 Uiso 1 1 calc R
H14B H 0.7867 0.5494 0.9417 0.107 Uiso 1 1 calc R
H14C H 0.7413 0.6386 1.0002 0.107 Uiso 1 1 calc R
C21 C 0.1865(6) 0.8131(5) 0.8595(3) 0.0308(13) Uani 1 1 d .
H21 H 0.1615 0.9016 0.8421 0.037 Uiso 1 1 calc R
C22 C 0.2918(6) 0.8041(6) 0.9170(3) 0.0329(13) Uani 1 1 d .
H22 H 0.3367 0.8850 0.9346 0.040 Uiso 1 1 calc R
C23 C 0.3384(8) 0.6711(6) 0.9531(4) 0.0463(17) Uani 1 1 d .
H23A H 0.2643 0.6083 0.9474 0.056 Uiso 1 1 calc R
H23B H 0.3721 0.6877 1.0046 0.056 Uiso 1 1 calc R
C24 C 0.4430(7) 0.6034(7) 0.9242(4) 0.0491(18) Uani 1 1 d .
H24A H 0.5276 0.6407 0.9494 0.059 Uiso 1 1 calc R
H24B H 0.4435 0.5050 0.9347 0.059 Uiso 1 1 calc R
C25 C 0.4275(6) 0.6217(5) 0.8454(3) 0.0344(14) Uani 1 1 d .
H25 H 0.5034 0.6402 0.8299 0.041 Uiso 1 1 calc R
C26 C 0.3122(6) 0.6140(6) 0.7932(3) 0.0346(14) Uani 1 1 d .
H26 H 0.3137 0.6352 0.7457 0.042 Uiso 1 1 calc R
C27 C 0.1859(7) 0.5742(6) 0.8082(4) 0.0459(17) Uani 1 1 d .
H27A H 0.2028 0.5146 0.8506 0.055 Uiso 1 1 calc R
H27B H 0.1357 0.5211 0.7676 0.055 Uiso 1 1 calc R
C28 C 0.1060(7) 0.6942(6) 0.8210(4) 0.0472(17) Uani 1 1 d .
H28A H 0.0459 0.6637 0.8495 0.057 Uiso 1 1 calc R
H28B H 0.0537 0.7267 0.7747 0.057 Uiso 1 1 calc R

loop_
_atom_site_aniso_label
_atom_site_aniso_U_11
_atom_site_aniso_U_22
_atom_site_aniso_U_33
_atom_site_aniso_U_23
_atom_site_aniso_U_13
_atom_site_aniso_U_12
Ni1 0.0286(5) 0.0236(5) 0.0306(5) -0.0027(3) 0.0045(3) 0.0006(3)
O1 0.041(3) 0.054(3) 0.058(3) -0.016(2) -0.001(2) 0.009(2)
O2 0.039(3) 0.051(3) 0.034(2) -0.015(2) 0.0025(19) 0.001(2)
O3 0.043(3) 0.058(3) 0.032(2) -0.007(2) 0.002(2) -0.002(2)
O4 0.029(2) 0.070(3) 0.040(2) -0.004(2) 0.0048(19) 0.009(2)
C1 0.033(3) 0.029(3) 0.033(3) 0.003(2) 0.008(2) -0.001(2)
C2 0.032(3) 0.031(3) 0.032(3) -0.002(2) 0.008(2) -0.005(2)
C3 0.040(3) 0.031(3) 0.041(3) -0.009(3) 0.011(3) -0.008(3)
C4 0.096(7) 0.058(5) 0.073(6) -0.021(5) 0.014(5) 0.019(5)
C5 0.055(5) 0.044(5) 0.118(8) -0.033(5) 0.020(5) 0.003(4)
C6 0.035(3) 0.025(3) 0.048(4) 0.001(3) 0.011(3) 0.002(2)
C7 0.036(3) 0.036(3) 0.031(3) 0.005(3) 0.011(3) 0.008(3)
C8 0.036(4) 0.037(3) 0.036(3) -0.005(3) 0.003(3) 0.000(3)
C9 0.040(4) 0.062(5) 0.033(3) -0.012(3) -0.001(3) -0.002(3)
C10 0.043(4) 0.055(4) 0.045(4) -0.009(3) -0.001(3) -0.001(3)
C11 0.027(3) 0.037(3) 0.027(3) -0.006(2) 0.006(2) -0.002(2)
C12 0.028(3) 0.041(3) 0.042(4) 0.000(3) 0.008(3) -0.002(3)
C13 0.036(4) 0.081(6) 0.044(4) 0.011(4) 0.004(3) 0.008(4)
C14 0.056(5) 0.047(4) 0.094(7) 0.007(5) -0.018(5) 0.007(4)
C21 0.035(3) 0.020(3) 0.038(3) -0.001(2) 0.010(3) -0.004(2)
C22 0.035(3) 0.030(3) 0.036(3) -0.007(2) 0.014(3) -0.007(2)
C23 0.064(5) 0.032(3) 0.041(4) -0.006(3) 0.009(3) 0.003(3)
C24 0.059(5) 0.045(4) 0.039(4) -0.001(3) 0.003(3) 0.012(3)
C25 0.041(3) 0.020(3) 0.039(3) -0.002(2) 0.003(3) 0.006(2)
C26 0.043(3) 0.022(3) 0.033(3) -0.001(2) -0.002(3) -0.002(2)
C27 0.064(5) 0.027(3) 0.044(4) -0.003(3) 0.008(3) -0.011(3)
C28 0.046(4) 0.036(3) 0.063(5) -0.006(3) 0.019(4) -0.007(3)

loop_
_atom_type_symbol
_atom_type_description
_atom_type_scat_dispersion_real
_atom_type_scat_dispersion_imag
_atom_type_scat_source
C C 0.0033 0.0016 'International Tables Vol C Tables 4.2.6.8 and 6.1.1.4'
H H 0.0000 0.0000 'International Tables Vol C Tables 4.2.6.8 and 6.1.1.4'
Ni Ni 0.3393 1.1124 'International Tables Vol C Tables 4.2.6.8 and 6.1.1.4'
O O 0.0106 0.0060 'International Tables Vol C Tables 4.2.6.8 and 6.1.1.4'

loop_
_geom_angle_atom_site_label_1
_geom_angle_atom_site_label_2
_geom_angle_atom_site_label_3
_geom_angle
C1 Ni1 C2 41.8(2)
C1 Ni1 C21 101.4(2)
C2 Ni1 C21 116.1(2)
C1 Ni1 C22 118.8(2)
C2 Ni1 C22 104.6(2)
C21 Ni1 C22 38.8(2)
C1 Ni1 C25 154.1(3)
C2 Ni1 C25 130.9(2)
C21 Ni1 C25 102.4(2)
C22 Ni1 C25 86.5(2)
C1 Ni1 C26 134.7(2)
C2 Ni1 C26 158.0(3)
C21 Ni1 C26 85.6(2)
C22 Ni1 C26 94.7(2)
C25 Ni1 C26 38.7(2)
C1 Ni1 C7 39.5(2)
C2 Ni1 C7 72.1(2)
C21 Ni1 C7 114.2(2)
C22 Ni1 C7 149.5(2)
C25 Ni1 C7 119.2(2)
C26 Ni1 C7 96.6(2)
C1 Ni1 C11 72.2(2)
C2 Ni1 C11 39.2(2)
C21 Ni1 C11 147.6(2)
C22 Ni1 C11 115.6(2)
C25 Ni1 C11 92.6(2)
C26 Ni1 C11 122.0(2)
C7 Ni1 C11 81.6(2)
C8 O2 C9 116.8(5)
C12 O4 C13 116.5(5)
C7 C1 C2 117.7(5)
C7 C1 C6 122.3(5)
C2 C1 C6 120.0(5)
C7 C1 Ni1 73.1(3)
C2 C1 Ni1 69.7(3)
C6 C1 Ni1 126.0(4)
C11 C2 C1 117.8(5)
C11 C2 C3 121.6(5)
C1 C2 C3 120.5(5)
C11 C2 Ni1 73.2(3)
C1 C2 Ni1 68.5(3)
C3 C2 Ni1 128.1(4)
C4 C3 C2 114.6(6)
C4 C3 H3A 108.6
C2 C3 H3A 108.6
C4 C3 H3B 108.6
C2 C3 H3B 108.6
H3A C3 H3B 107.6
C5 C4 C3 113.5(8)
C5 C4 H4A 108.9
C3 C4 H4A 108.9
C5 C4 H4B 108.9
C3 C4 H4B 108.9
H4A C4 H4B 107.7
C4 C5 C6 112.8(8)
C4 C5 H5A 109.0
C6 C5 H5A 109.0
C4 C5 H5B 109.0
C6 C5 H5B 109.0
H5A C5 H5B 107.8
C1 C6 C5 113.1(6)
C1 C6 H6A 109.0
C5 C6 H6A 109.0
C1 C6 H6B 109.0
C5 C6 H6B 109.0
H6A C6 H6B 107.8
C1 C7 C8 124.6(6)
C1 C7 Ni1 67.4(3)
C8 C7 Ni1 117.8(4)
C1 C7 H7 117.7
C8 C7 H7 117.7
Ni1 C7 H7 84.9
O1 C8 O2 121.8(6)
O1 C8 C7 129.3(6)
O2 C8 C7 108.9(5)
O2 C9 C10 111.7(6)
O2 C9 H9A 109.3
C10 C9 H9A 109.3
O2 C9 H9B 109.3
C10 C9 H9B 109.3
H9A C9 H9B 107.9
C9 C10 H10A 109.5
C9 C10 H10B 109.5
H10A C10 H10B 109.5
C9 C10 H10C 109.5
H10A C10 H10C 109.5
H10B C10 H10C 109.5
C2 C11 C12 123.1(5)
C2 C11 Ni1 67.6(3)
C12 C11 Ni1 119.7(4)
C2 C11 H11 118.5
C12 C11 H11 118.5
Ni1 C11 H11 83.1
O3 C12 O4 122.2(6)
O3 C12 C11 128.6(6)
O4 C12 C11 109.1(5)
O4 C13 C14 112.3(6)
O4 C13 H13A 109.1
C14 C13 H13A 109.1
O4 C13 H13B 109.1
C14 C13 H13B 109.1
H13A C13 H13B 107.9
C13 C14 H14A 109.5
C13 C14 H14B 109.5
H14A C14 H14B 109.5
C13 C14 H14C 109.5
H14A C14 H14C 109.5
H14B C14 H14C 109.5
C22 C21 C28 126.5(5)
C22 C21 Ni1 71.0(4)
C28 C21 Ni1 106.6(4)
C22 C21 H21 116.7
C28 C21 H21 116.7
Ni1 C21 H21 92.6
C21 C22 C23 122.8(5)
C21 C22 Ni1 70.2(4)
C23 C22 Ni1 109.0(4)
C21 C22 H22 118.6
C23 C22 H22 118.6
Ni1 C22 H22 90.7
C22 C23 C24 113.4(6)
C22 C23 H23A 108.9
C24 C23 H23A 108.9
C22 C23 H23B 108.9
C24 C23 H23B 108.9
H23A C23 H23B 107.7
C25 C24 C23 114.3(6)
C25 C24 H24A 108.7
C23 C24 H24A 108.7
C25 C24 H24B 108.7
C23 C24 H24B 108.7
H24A C24 H24B 107.6
C26 C25 C24 126.3(6)
C26 C25 Ni1 71.4(3)
C24 C25 Ni1 105.2(4)
C26 C25 H25 116.9
C24 C25 H25 116.9
Ni1 C25 H25 93.6
C25 C26 C27 123.5(6)
C25 C26 Ni1 69.9(3)
C27 C26 Ni1 109.7(4)
C25 C26 H26 118.3
C27 C26 H26 118.3
Ni1 C26 H26 90.4
C26 C27 C28 113.4(5)
C26 C27 H27A 108.9
C28 C27 H27A 108.9
C26 C27 H27B 108.9
C28 C27 H27B 108.9
H27A C27 H27B 107.7
C27 C28 C21 113.8(6)
C27 C28 H28A 108.8
C21 C28 H28A 108.8
C27 C28 H28B 108.8
C21 C28 H28B 108.8
H28A C28 H28B 107.7

loop_
_geom_bond_atom_site_label_1
_geom_bond_atom_site_label_2
_geom_bond_distance
Ni1 C1 2.060(6)
Ni1 C2 2.077(6)
Ni1 C21 2.079(6)
Ni1 C22 2.089(6)
Ni1 C25 2.101(5)
Ni1 C26 2.120(6)
Ni1 C7 2.134(6)
Ni1 C11 2.150(6)
O1 C8 1.214(8)
O2 C8 1.372(8)
O2 C9 1.445(8)
O3 C12 1.205(8)
O4 C12 1.365(8)
O4 C13 1.450(8)
C1 C7 1.419(8)
C1 C2 1.476(8)
C1 C6 1.504(8)
C2 C11 1.420(8)
C2 C3 1.502(8)
C3 C4 1.487(11)
C3 H3A 0.9900
C3 H3B 0.9900
C4 C5 1.435(13)
C4 H4A 0.9900
C4 H4B 0.9900
C5 C6 1.572(11)
C5 H5A 0.9900
C5 H5B 0.9900
C6 H6A 0.9900
C6 H6B 0.9900
C7 C8 1.452(9)
C7 H7 0.9500
C9 C10 1.499(10)
C9 H9A 0.9900
C9 H9B 0.9900
C10 H10A 0.9800
C10 H10B 0.9800
C10 H10C 0.9800
C11 C12 1.460(8)
C11 H11 0.9500
C13 C14 1.483(12)
C13 H13A 0.9900
C13 H13B 0.9900
C14 H14A 0.9800
C14 H14B 0.9800
C14 H14C 0.9800
C21 C22 1.384(9)
C21 C28 1.536(9)
C21 H21 0.9500
C22 C23 1.513(9)
C22 H22 0.9500
C23 C24 1.521(10)
C23 H23A 0.9900
C23 H23B 0.9900
C24 C25 1.508(9)
C24 H24A 0.9900
C24 H24B 0.9900
C25 C26 1.397(8)
C25 H25 0.9500
C26 C27 1.501(10)
C26 H26 0.9500
C27 C28 1.513(10)
C27 H27A 0.9900
C27 H27B 0.9900
C28 H28A 0.9900
C28 H28B 0.9900

loop_
_geom_torsion_atom_site_label_1
_geom_torsion_atom_site_label_2
_geom_torsion_atom_site_label_3
_geom_torsion_atom_site_label_4
_geom_torsion
C2 Ni1 C1 C7 129.0(5)
C21 Ni1 C1 C7 -114.3(4)
C22 Ni1 C1 C7 -151.5(4)
C25 Ni1 C1 C7 42.2(7)
C26 Ni1 C1 C7 -19.2(5)
C11 Ni1 C1 C7 98.5(4)
C21 Ni1 C1 C2 116.6(3)
C22 Ni1 C1 C2 79.4(4)
C25 Ni1 C1 C2 -86.8(6)
C26 Ni1 C1 C2 -148.3(4)
C7 Ni1 C1 C2 -129.0(5)
C11 Ni1 C1 C2 -30.5(3)
C2 Ni1 C1 C6 -113.0(6)
C21 Ni1 C1 C6 3.7(5)
C22 Ni1 C1 C6 -33.6(6)
C25 Ni1 C1 C6 160.2(5)
C26 Ni1 C1 C6 98.8(6)
C7 Ni1 C1 C6 118.0(6)
C11 Ni1 C1 C6 -143.5(5)
C7 C1 C2 C11 -1.1(8)
C6 C1 C2 C11 176.6(5)
Ni1 C1 C2 C11 55.9(5)
C7 C1 C2 C3 -179.5(5)
C6 C1 C2 C3 -1.8(8)
Ni1 C1 C2 C3 -122.5(5)
C7 C1 C2 Ni1 -57.0(5)
C6 C1 C2 Ni1 120.7(5)
C1 Ni1 C2 C11 -130.1(5)
C21 Ni1 C2 C11 152.5(3)
C22 Ni1 C2 C11 112.8(3)
C25 Ni1 C2 C11 14.7(5)
C26 Ni1 C2 C11 -37.4(7)
C7 Ni1 C2 C11 -98.8(4)
C21 Ni1 C2 C1 -77.4(4)
C22 Ni1 C2 C1 -117.1(3)
C25 Ni1 C2 C1 144.8(4)
C26 Ni1 C2 C1 92.7(7)
C7 Ni1 C2 C1 31.3(3)
C11 Ni1 C2 C1 130.1(5)
C1 Ni1 C2 C3 112.6(6)
C21 Ni1 C2 C3 35.2(6)
C22 Ni1 C2 C3 -4.5(6)
C25 Ni1 C2 C3 -102.6(6)
C26 Ni1 C2 C3 -154.7(6)
C7 Ni1 C2 C3 143.9(6)
C11 Ni1 C2 C3 -117.3(6)
C11 C2 C3 C4 168.0(7)
C1 C2 C3 C4 -13.6(9)
Ni1 C2 C3 C4 -99.1(8)
C2 C3 C4 C5 45.1(11)
C3 C4 C5 C6 -60.1(11)
C7 C1 C6 C5 165.8(6)
C2 C1 C6 C5 -11.8(8)
Ni1 C1 C6 C5 73.9(7)
C4 C5 C6 C1 42.5(10)
C2 C1 C7 C8 164.5(6)
C6 C1 C7 C8 -13.2(9)
Ni1 C1 C7 C8 109.1(6)
C2 C1 C7 Ni1 55.3(4)
C6 C1 C7 Ni1 -122.3(6)
C2 Ni1 C7 C1 -33.0(3)
C21 Ni1 C7 C1 78.3(4)
C22 Ni1 C7 C1 55.4(6)
C25 Ni1 C7 C1 -160.4(4)
C26 Ni1 C7 C1 166.4(4)
C11 Ni1 C7 C1 -72.1(4)
C1 Ni1 C7 C8 -118.4(6)
C2 Ni1 C7 C8 -151.4(5)
C21 Ni1 C7 C8 -40.1(5)
C22 Ni1 C7 C8 -63.0(7)
C25 Ni1 C7 C8 81.2(5)
C26 Ni1 C7 C8 48.0(5)
C11 Ni1 C7 C8 169.5(5)
C9 O2 C8 O1 -3.7(9)
C9 O2 C8 C7 174.2(5)
C1 C7 C8 O1 -4.5(11)
Ni1 C7 C8 O1 76.2(9)
C1 C7 C8 O2 177.9(5)
Ni1 C7 C8 O2 -101.5(5)
C8 O2 C9 C10 -79.3(8)
C1 C2 C11 C12 -165.4(5)
C3 C2 C11 C12 13.0(9)
Ni1 C2 C11 C12 -111.8(6)
C1 C2 C11 Ni1 -53.6(4)
C3 C2 C11 Ni1 124.8(6)
C1 Ni1 C11 C2 32.4(3)
C21 Ni1 C11 C2 -50.7(5)
C22 Ni1 C11 C2 -81.6(4)
C25 Ni1 C11 C2 -168.9(4)
C26 Ni1 C11 C2 164.4(3)
C7 Ni1 C11 C2 71.9(3)
C1 Ni1 C11 C12 148.8(5)
C2 Ni1 C11 C12 116.4(6)
C21 Ni1 C11 C12 65.7(7)
C22 Ni1 C11 C12 34.8(5)
C25 Ni1 C11 C12 -52.5(5)
C26 Ni1 C11 C12 -79.2(5)
C7 Ni1 C11 C12 -171.7(5)
C13 O4 C12 O3 -1.6(10)
C13 O4 C12 C11 179.5(6)
C2 C11 C12 O3 8.3(10)
Ni1 C11 C12 O3 -73.0(8)
C2 C11 C12 O4 -172.9(5)
Ni1 C11 C12 O4 105.9(5)
C12 O4 C13 C14 94.4(9)
C1 Ni1 C21 C22 -122.2(3)
C2 Ni1 C21 C22 -80.6(4)
C25 Ni1 C21 C22 68.1(3)
C26 Ni1 C21 C22 103.1(3)
C7 Ni1 C21 C22 -161.6(3)
C11 Ni1 C21 C22 -47.5(5)
C1 Ni1 C21 C28 114.2(4)
C2 Ni1 C21 C28 155.7(4)
C22 Ni1 C21 C28 -123.7(6)
C25 Ni1 C21 C28 -55.6(5)
C26 Ni1 C21 C28 -20.6(4)
C7 Ni1 C21 C28 74.7(5)
C11 Ni1 C21 C28 -171.2(4)
C28 C21 C22 C23 -3.5(10)
Ni1 C21 C22 C23 -100.4(6)
C28 C21 C22 Ni1 96.9(6)
C1 Ni1 C22 C21 71.2(4)
C2 Ni1 C22 C21 113.8(3)
C25 Ni1 C22 C21 -114.8(3)
C26 Ni1 C22 C21 -77.0(3)
C7 Ni1 C22 C21 34.5(6)
C11 Ni1 C22 C21 154.0(3)
C1 Ni1 C22 C23 -169.8(4)
C2 Ni1 C22 C23 -127.2(5)
C21 Ni1 C22 C23 119.0(6)
C25 Ni1 C22 C23 4.3(5)
C26 Ni1 C22 C23 42.1(5)
C7 Ni1 C22 C23 153.6(5)
C11 Ni1 C22 C23 -86.9(5)
C21 C22 C23 C24 93.1(8)
Ni1 C22 C23 C24 14.8(7)
C22 C23 C24 C25 -35.6(9)
C23 C24 C25 C26 -41.6(9)
C23 C24 C25 Ni1 36.3(7)
C1 Ni1 C25 C26 -90.0(6)
C2 Ni1 C25 C26 -151.7(4)
C21 Ni1 C25 C26 66.4(4)
C22 Ni1 C25 C26 102.0(4)
C7 Ni1 C25 C26 -60.7(5)
C11 Ni1 C25 C26 -142.5(4)
C1 Ni1 C25 C24 146.2(5)
C2 Ni1 C25 C24 84.5(5)
C21 Ni1 C25 C24 -57.3(5)
C22 Ni1 C25 C24 -21.7(5)
C26 Ni1 C25 C24 -123.7(7)
C7 Ni1 C25 C24 175.6(4)
C11 Ni1 C25 C24 93.8(5)
C24 C25 C26 C27 -5.3(9)
Ni1 C25 C26 C27 -100.9(6)
C24 C25 C26 Ni1 95.6(6)
C1 Ni1 C26 C25 142.2(4)
C2 Ni1 C26 C25 72.8(7)
C21 Ni1 C26 C25 -116.1(4)
C22 Ni1 C26 C25 -78.4(4)
C7 Ni1 C26 C25 130.0(4)
C11 Ni1 C26 C25 45.9(5)
C1 Ni1 C26 C27 -98.3(5)
C2 Ni1 C26 C27 -167.7(5)
C21 Ni1 C26 C27 3.4(4)
C22 Ni1 C26 C27 41.1(5)
C25 Ni1 C26 C27 119.5(6)
C7 Ni1 C26 C27 -110.5(4)
C11 Ni1 C26 C27 165.4(4)
C25 C26 C27 C28 94.1(7)
Ni1 C26 C27 C28 15.6(7)
C26 C27 C28 C21 -34.8(9)
C22 C21 C28 C27 -42.9(10)
Ni1 C21 C28 C27 35.4(7)
